data_2220879
loop_
_publ_author_name
'Steyl, G.'
'Hill, T. N.'

_publ_section_title (3,5,7-Tribromotropolonato-\k^2^<i>O</i>,<i>O</i>')tris(triphenylphosphine-\k<i>P</i>)silver(I)
_journal_coeditor_code NG2535
_journal_issue 2
_journal_name_full 'Acta Crystallographica Section E'
_journal_page_first m191
_journal_paper_doi 10.1107/S1600536809000890
_journal_volume 65
_journal_year 2009
_chemical_formula_iupac '[Ag (C7 H2 Br3 O2) (C18 H15 P)3]'
_chemical_formula_moiety 'C61 H47 Ag Br3 O2 P3'
_chemical_formula_sum 'C61 H47 Ag Br3 O2 P3'
_chemical_formula_weight 1252.50
_chemical_name_systematic
;
(3,5,7-Tribromotropolonato-\k^2^<i>O</i>,<i>O</i>')tris(triphenylphosphine-
\k<i>P</i>)silver(I)
;
_space_group_IT_number 14
_symmetry_cell_setting monoclinic
_symmetry_space_group_name_Hall '-P 2yn'
_symmetry_space_group_name_H-M 'P 1 21/n 1'
_atom_sites_solution_hydrogens 'riding model'
_atom_sites_solution_primary direct
_atom_sites_solution_secondary difmap
_audit_creation_method SHELXL-97
_cell_angle_alpha 90.00
_cell_angle_beta 93.121(2)
_cell_angle_gamma 90.00
_cell_formula_units_Z 4
_cell_length_a 13.2570(10)
_cell_length_b 27.1550(17)
_cell_length_c 14.6880(10)
_cell_measurement_reflns_used 5934
_cell_measurement_temperature 100(2)
_cell_measurement_theta_max 22.66
_cell_measurement_theta_min 3.10
_cell_volume 5279.7(6)
_computing_cell_refinement 'SAINT-Plus (Bruker, 2004)'
_computing_data_collection 'APEX2 (Bruker, 2005)'
_computing_data_reduction 'SAINT-Plus (Bruker, 2004)'
_computing_molecular_graphics 'DIAMOND (Brandenburg & Putz, 2006)'
_computing_publication_material 'SHELXL97 (Sheldrick, 2008)'
_computing_structure_refinement 'SHELXL97 (Sheldrick, 2008)'
_computing_structure_solution 'SHELXS97 (Sheldrick, 2008)'
_diffrn_ambient_temperature 100(2)
_diffrn_detector_area_resol_mean '512 x 512'
_diffrn_measured_fraction_theta_full 0.999
_diffrn_measured_fraction_theta_max 0.999
_diffrn_measurement_device_type 'Bruker 4K CCD area-detector'
_diffrn_measurement_method '\f and \w'
_diffrn_radiation_monochromator graphite
_diffrn_radiation_source 'fine-focus sealed tube'
_diffrn_radiation_type MoK\a
_diffrn_radiation_wavelength 0.71073
_diffrn_reflns_av_R_equivalents 0.1068
_diffrn_reflns_av_sigmaI/netI 0.0808
_diffrn_reflns_limit_h_max 16
_diffrn_reflns_limit_h_min -16
_diffrn_reflns_limit_k_max 34
_diffrn_reflns_limit_k_min -34
_diffrn_reflns_limit_l_max 18
_diffrn_reflns_limit_l_min -18
_diffrn_reflns_number 74600
_diffrn_reflns_theta_full 27.00
_diffrn_reflns_theta_max 27.00
_diffrn_reflns_theta_min 1.58
_diffrn_standards_decay_% 0
_diffrn_standards_interval_count 'First 80 frames repeated after collection'
_diffrn_standards_interval_time 0
_diffrn_standards_number 0
_exptl_absorpt_coefficient_mu 2.787
_exptl_absorpt_correction_T_max 0.7875
_exptl_absorpt_correction_T_min 0.4987
_exptl_absorpt_correction_type multi-scan
_exptl_absorpt_process_details '(SADABS; Bruker,1998)'
_exptl_crystal_colour yellow
_exptl_crystal_density_diffrn 1.576
_exptl_crystal_density_method 'not measured'
_exptl_crystal_description cuboid
_exptl_crystal_F_000 2504
_exptl_crystal_size_max 0.29
_exptl_crystal_size_mid 0.15
_exptl_crystal_size_min 0.09
_refine_diff_density_max 0.715
_refine_diff_density_min -1.184
_refine_ls_extinction_method none
_refine_ls_goodness_of_fit_ref 1.073
_refine_ls_hydrogen_treatment constr
_refine_ls_matrix_type full
_refine_ls_number_parameters 631
_refine_ls_number_reflns 11519
_refine_ls_number_restraints 0
_refine_ls_restrained_S_all 1.073
_refine_ls_R_factor_all 0.0879
_refine_ls_R_factor_gt 0.0456
_refine_ls_shift/su_max 0.002
_refine_ls_shift/su_mean 0.000
_refine_ls_structure_factor_coef Fsqd
_refine_ls_weighting_details 'calc w=1/[\s^2^(Fo^2^)+(0.087P)^2^+1.428P] where P=(Fo^2^+2Fc^2^)/3'
_refine_ls_weighting_scheme calc
_refine_ls_wR_factor_gt 0.1153
_refine_ls_wR_factor_ref 0.1647
_reflns_number_gt 7888
_reflns_number_total 11519
_reflns_threshold_expression I>2\s(I)
_cod_data_source_file ng2535.cif
_cod_data_source_block I
_cod_depositor_comments
;
The following automatic conversions were performed:
'_symmetry_cell_setting' value 'Monoclinic' changed to 'monoclinic'
according to '/home/saulius/struct/CIF-dictionaries/cif_core.dic'
dictionary named 'cif_core.dic' version 2.4.1 from
2010-06-29.

'_geom_bond_publ_flag' value 'Y' changed to 'y' according to
'/home/saulius/struct/CIF-dictionaries/cif_core.dic' dictionary named
'cif_core.dic' version 2.4.1 from 2010-06-29 (5
times).

'_geom_angle_publ_flag' value 'Y' changed to 'y' according to
'/home/saulius/struct/CIF-dictionaries/cif_core.dic' dictionary named
'cif_core.dic' version 2.4.1 from 2010-06-29 (10
times).

'_geom_torsion_publ_flag' value 'Y' changed to 'y' according to
'/home/saulius/struct/CIF-dictionaries/cif_core.dic' dictionary named
'cif_core.dic' version 2.4.1 from 2010-06-29.

Automatic conversion script
Id: cif_fix_enum 1527 2010-12-29 10:47:43Z saulius 

The following automatic conversions were performed:

'_symmetry_cell_setting' value 'Monoclinic' changed to 'monoclinic'
according to /home/saulius/struct/CIF-dictionaries/cif_core.dic
dictionary named 'cif_core.dic' version 2.4.1 from
2010-06-29.

'_geom_bond_publ_flag' value 'Y' changed to 'y'
according to /home/saulius/struct/CIF-dictionaries/cif_core.dic
dictionary named 'cif_core.dic' version 2.4.1 from 2010-06-29 (5
times).

'_geom_angle_publ_flag' value 'Y' changed to 'y' according
to /home/saulius/struct/CIF-dictionaries/cif_core.dic dictionary
named 'cif_core.dic' version 2.4.1 from 2010-06-29 (10
times).

'_geom_torsion_publ_flag' value 'Y' changed to 'y' according
to /home/saulius/struct/CIF-dictionaries/cif_core.dic dictionary
named 'cif_core.dic' version 2.4.1 from 2010-06-29.

Automatic conversion script
Id: cif_fix_values 1715 2011-07-08 13:25:40Z adriana 
;
_cod_original_sg_symbol_H-M 'P 21/n'
_cod_database_code 2220879
_cod_database_fobs_code 2220879

loop_
_symmetry_equiv_pos_as_xyz
'x, y, z'
'-x+1/2, y+1/2, -z+1/2'
'-x, -y, -z'
'x-1/2, -y-1/2, z-1/2'

loop_
_atom_site_type_symbol
_atom_site_label
_atom_site_fract_x
_atom_site_fract_y
_atom_site_fract_z
_atom_site_U_iso_or_equiv
_atom_site_adp_type
_atom_site_calc_flag
_atom_site_refinement_flags
_atom_site_occupancy
_atom_site_disorder_assembly
_atom_site_disorder_group
Ag Ag 0.18844(3) 0.125664(14) 0.68777(3) 0.01393(12) Uani d . 1 . .
Br Br7 0.20169(5) -0.04255(2) 0.89448(5) 0.03177(18) Uani d . 1 . .
Br Br5 0.51227(5) -0.13951(2) 0.75005(5) 0.03368(18) Uani d . 1 . .
Br Br3 0.53351(5) 0.04342(2) 0.59589(5) 0.0392(2) Uani d . 1 . .
P P2 0.00007(10) 0.11235(5) 0.67588(9) 0.0134(3) Uani d . 1 . .
P P1 0.27008(10) 0.16932(5) 0.55760(10) 0.0149(3) Uani d . 1 . .
P P3 0.25150(10) 0.15700(5) 0.84172(10) 0.0154(3) Uani d . 1 . .
C C1 0.2851(4) 0.0111(2) 0.7538(4) 0.0188(12) Uani d . 1 . .
O O1 0.2149(3) 0.04018(13) 0.7698(3) 0.0217(9) Uani d . 1 . .
O O2 0.3253(3) 0.06463(14) 0.6370(3) 0.0269(10) Uani d . 1 . .
C C331 0.1569(4) 0.15493(19) 0.9278(3) 0.0162(12) Uani d . 1 . .
C C335 0.0551(4) 0.1884(2) 1.0431(4) 0.0257(14) Uani d . 1 . .
H H335 0.0375 0.2154 1.0802 0.031 Uiso calc R 1 . .
C C221 -0.0631(4) 0.1724(2) 0.6815(4) 0.0170(12) Uani d . 1 . .
C C121 0.2327(4) 0.23395(19) 0.5429(4) 0.0151(11) Uani d . 1 . .
C C111 0.2443(4) 0.1441(2) 0.4426(4) 0.0171(12) Uani d . 1 . .
C C211 -0.0487(4) 0.08484(19) 0.5679(4) 0.0154(11) Uani d . 1 . .
C C132 0.4522(4) 0.1880(2) 0.6530(4) 0.0265(14) Uani d . 1 . .
H H132 0.4103 0.1970 0.7007 0.032 Uiso calc R 1 . .
C C234 -0.1611(4) 0.0118(2) 0.8766(4) 0.0235(13) Uani d . 1 . .
H H234 -0.1935 -0.0100 0.9163 0.028 Uiso calc R 1 . .
C C333 0.0318(5) 0.1043(2) 0.9974(4) 0.0257(14) Uani d . 1 . .
H H333 -0.0021 0.0736 1.0021 0.031 Uiso calc R 1 . .
C C223 -0.1490(4) 0.2413(2) 0.6089(4) 0.0241(14) Uani d . 1 . .
H H223 -0.1775 0.2568 0.5555 0.029 Uiso calc R 1 . .
C C116 0.1990(4) 0.1717(2) 0.3717(4) 0.0209(13) Uani d . 1 . .
H H116 0.1844 0.2056 0.3809 0.025 Uiso calc R 1 . .
C C2 0.3516(4) 0.0270(2) 0.6797(4) 0.0189(12) Uani d . 1 . .
C C225 -0.1072(5) 0.2430(2) 0.7696(4) 0.0274(14) Uani d . 1 . .
H H225 -0.1086 0.2595 0.8266 0.033 Uiso calc R 1 . .
C C332 0.1061(4) 0.1095(2) 0.9360(4) 0.0191(12) Uani d . 1 . .
H H332 0.1233 0.0825 0.8989 0.023 Uiso calc R 1 . .
C C122 0.2955(4) 0.2692(2) 0.5055(4) 0.0206(12) Uani d . 1 . .
H H122 0.3623 0.2605 0.4915 0.025 Uiso calc R 1 . .
C C224 -0.1507(4) 0.2647(2) 0.6918(4) 0.0258(14) Uani d . 1 . .
H H224 -0.1821 0.2961 0.6957 0.031 Uiso calc R 1 . .
C C321 0.2960(4) 0.2205(2) 0.8439(4) 0.0183(12) Uani d . 1 . .
C C113 0.2411(5) 0.0736(2) 0.3436(4) 0.0275(15) Uani d . 1 . .
H H113 0.2565 0.0399 0.3336 0.033 Uiso calc R 1 . .
C C212 0.0186(4) 0.07450(19) 0.5013(4) 0.0200(12) Uani d . 1 . .
H H212 0.0882 0.0821 0.5116 0.024 Uiso calc R 1 . .
C C311 0.3563(4) 0.12088(19) 0.8937(4) 0.0199(12) Uani d . 1 . .
C C4 0.4843(5) -0.0432(2) 0.6857(4) 0.0259(14) Uani d . 1 . .
H H4 0.5454 -0.0522 0.6593 0.031 Uiso calc R 1 . .
C C322 0.3932(4) 0.2336(2) 0.8765(4) 0.0229(13) Uani d . 1 . .
H H322 0.4371 0.2096 0.9041 0.027 Uiso calc R 1 . .
C C131 0.4080(4) 0.1730(2) 0.5686(4) 0.0201(13) Uani d . 1 . .
C C222 -0.1059(4) 0.1953(2) 0.6030(4) 0.0190(12) Uani d . 1 . .
H H222 -0.1051 0.1791 0.5457 0.023 Uiso calc R 1 . .
C C336 0.1288(4) 0.1942(2) 0.9810(4) 0.0202(12) Uani d . 1 . .
H H336 0.1604 0.2253 0.9747 0.024 Uiso calc R 1 . .
C C5 0.4426(4) -0.0778(2) 0.7413(4) 0.0210(13) Uani d . 1 . .
C C334 0.0063(4) 0.1432(2) 1.0518(4) 0.0256(14) Uani d . 1 . .
H H334 -0.0440 0.1393 1.0948 0.031 Uiso calc R 1 . .
C C124 0.1642(4) 0.3295(2) 0.5106(4) 0.0228(13) Uani d . 1 . .
H H124 0.1404 0.3621 0.4990 0.027 Uiso calc R 1 . .
C C236 -0.0213(4) 0.0302(2) 0.7841(4) 0.0175(12) Uani d . 1 . .
H H236 0.0419 0.0213 0.7614 0.021 Uiso calc R 1 . .
C C215 -0.1836(5) 0.0513(2) 0.4706(5) 0.0342(16) Uani d . 1 . .
H H215 -0.2529 0.0433 0.4593 0.041 Uiso calc R 1 . .
C C325 0.2657(5) 0.3049(2) 0.7960(5) 0.0361(17) Uani d . 1 . .
H H325 0.2221 0.3292 0.7691 0.043 Uiso calc R 1 . .
C C6 0.3602(4) -0.0740(2) 0.7951(4) 0.0186(12) Uani d . 1 . .
H H6 0.3456 -0.1022 0.8303 0.022 Uiso calc R 1 . .
C C112 0.2642(4) 0.0942(2) 0.4274(4) 0.0222(13) Uani d . 1 . .
H H112 0.2938 0.0745 0.4753 0.027 Uiso calc R 1 . .
C C123 0.2613(4) 0.3164(2) 0.4890(4) 0.0232(13) Uani d . 1 . .
H H123 0.3040 0.3400 0.4629 0.028 Uiso calc R 1 . .
C C213 -0.0155(5) 0.0532(2) 0.4202(4) 0.0266(14) Uani d . 1 . .
H H213 0.0303 0.0467 0.3742 0.032 Uiso calc R 1 . .
C C231 -0.0663(4) 0.07515(19) 0.7595(4) 0.0167(12) Uani d . 1 . .
C C313 0.5055(5) 0.0732(2) 0.8722(5) 0.0304(15) Uani d . 1 . .
H H313 0.5552 0.0615 0.8331 0.037 Uiso calc R 1 . .
C C126 0.1365(4) 0.2476(2) 0.5652(4) 0.0191(12) Uani d . 1 . .
H H126 0.0938 0.2241 0.5918 0.023 Uiso calc R 1 . .
C C312 0.4283(4) 0.1029(2) 0.8365(4) 0.0234(13) Uani d . 1 . .
H H312 0.4244 0.1110 0.7735 0.028 Uiso calc R 1 . .
C C115 0.1753(4) 0.1501(2) 0.2878(4) 0.0253(14) Uani d . 1 . .
H H115 0.1445 0.1692 0.2397 0.030 Uiso calc R 1 . .
C C326 0.2324(5) 0.2562(2) 0.8032(4) 0.0254(14) Uani d . 1 . .
H H326 0.1664 0.2474 0.7803 0.031 Uiso calc R 1 . .
C C7 0.2968(4) -0.0340(2) 0.8035(4) 0.0195(12) Uani d . 1 . .
C C315 0.4415(5) 0.0779(2) 1.0187(5) 0.0332(16) Uani d . 1 . .
H H315 0.4463 0.0692 1.0814 0.040 Uiso calc R 1 . .
C C235 -0.0696(4) -0.0012(2) 0.8416(4) 0.0222(13) Uani d . 1 . .
H H235 -0.0398 -0.0321 0.8574 0.027 Uiso calc R 1 . .
C C233 -0.2047(5) 0.0565(2) 0.8533(4) 0.0260(14) Uani d . 1 . .
H H233 -0.2667 0.0658 0.8780 0.031 Uiso calc R 1 . .
C C133 0.5555(5) 0.1899(2) 0.6675(5) 0.0356(17) Uani d . 1 . .
H H133 0.5845 0.1999 0.7252 0.043 Uiso calc R 1 . .
C C125 0.1017(4) 0.2951(2) 0.5492(4) 0.0229(13) Uani d . 1 . .
H H125 0.0355 0.3041 0.5646 0.027 Uiso calc R 1 . .
C C216 -0.1505(4) 0.0728(2) 0.5525(4) 0.0291(15) Uani d . 1 . .
H H216 -0.1970 0.0794 0.5979 0.035 Uiso calc R 1 . .
C C226 -0.0618(4) 0.19746(19) 0.7645(4) 0.0217(13) Uani d . 1 . .
H H226 -0.0296 0.1831 0.8175 0.026 Uiso calc R 1 . .
C C324 0.3626(5) 0.3176(2) 0.8282(5) 0.0355(16) Uani d . 1 . .
H H324 0.3855 0.3505 0.8230 0.043 Uiso calc R 1 . .
C C114 0.1960(5) 0.1010(2) 0.2735(4) 0.0302(15) Uani d . 1 . .
H H114 0.1794 0.0862 0.2160 0.036 Uiso calc R 1 . .
C C214 -0.1154(5) 0.0415(2) 0.4064(4) 0.0317(16) Uani d . 1 . .
H H214 -0.1381 0.0262 0.3508 0.038 Uiso calc R 1 . .
C C135 0.5754(5) 0.1639(2) 0.5133(6) 0.0391(18) Uani d . 1 . .
H H135 0.6182 0.1560 0.4655 0.047 Uiso calc R 1 . .
C C316 0.3634(5) 0.1084(2) 0.9857(4) 0.0270(14) Uani d . 1 . .
H H316 0.3153 0.1207 1.0257 0.032 Uiso calc R 1 . .
C C134 0.6166(5) 0.1774(2) 0.5989(6) 0.0412(19) Uani d . 1 . .
H H134 0.6878 0.1779 0.6098 0.049 Uiso calc R 1 . .
C C3 0.4466(4) 0.0034(2) 0.6641(4) 0.0224(13) Uani d . 1 . .
C C136 0.4705(5) 0.1620(2) 0.4984(5) 0.0286(15) Uani d . 1 . .
H H136 0.4418 0.1531 0.4400 0.034 Uiso calc R 1 . .
C C314 0.5119(5) 0.0602(2) 0.9614(5) 0.0360(17) Uani d . 1 . .
H H314 0.5646 0.0392 0.9843 0.043 Uiso calc R 1 . .
C C323 0.4253(5) 0.2824(2) 0.8678(4) 0.0298(15) Uani d . 1 . .
H H323 0.4915 0.2913 0.8897 0.036 Uiso calc R 1 . .
C C232 -0.1584(4) 0.0880(2) 0.7941(4) 0.0223(13) Uani d . 1 . .
H H232 -0.1895 0.1184 0.7772 0.027 Uiso calc R 1 . .

loop_
_atom_site_aniso_label
_atom_site_aniso_U_11
_atom_site_aniso_U_22
_atom_site_aniso_U_33
_atom_site_aniso_U_12
_atom_site_aniso_U_13
_atom_site_aniso_U_23
Ag 0.0115(2) 0.0155(2) 0.0148(2) -0.00044(15) 0.00092(15) 0.00050(17)
Br7 0.0295(4) 0.0335(4) 0.0341(4) 0.0099(3) 0.0177(3) 0.0095(3)
Br5 0.0424(4) 0.0241(3) 0.0364(4) 0.0178(3) 0.0186(3) 0.0099(3)
Br3 0.0361(4) 0.0277(4) 0.0563(5) 0.0034(3) 0.0237(3) 0.0152(3)
P2 0.0098(6) 0.0158(7) 0.0146(7) -0.0010(5) 0.0009(5) -0.0021(6)
P1 0.0127(7) 0.0154(7) 0.0168(7) -0.0009(5) 0.0032(6) 0.0014(6)
P3 0.0143(7) 0.0156(7) 0.0159(7) -0.0021(6) -0.0027(6) 0.0009(6)
C1 0.013(3) 0.016(3) 0.027(3) -0.003(2) -0.004(2) -0.002(2)
O1 0.014(2) 0.017(2) 0.035(2) 0.0029(16) 0.0026(17) -0.0031(18)
O2 0.031(2) 0.019(2) 0.031(2) 0.0087(18) 0.0027(19) 0.0093(19)
C331 0.021(3) 0.017(3) 0.010(3) 0.002(2) -0.006(2) 0.004(2)
C335 0.022(3) 0.024(3) 0.030(3) 0.004(3) -0.005(3) -0.005(3)
C221 0.008(3) 0.019(3) 0.025(3) -0.006(2) 0.003(2) 0.002(2)
C121 0.014(3) 0.017(3) 0.013(3) 0.000(2) -0.002(2) 0.008(2)
C111 0.017(3) 0.019(3) 0.016(3) -0.003(2) 0.006(2) -0.002(2)
C211 0.013(3) 0.017(3) 0.016(3) -0.001(2) 0.000(2) -0.003(2)
C132 0.019(3) 0.026(3) 0.034(4) -0.002(3) -0.003(3) 0.008(3)
C234 0.028(3) 0.022(3) 0.021(3) -0.014(3) 0.007(3) -0.002(3)
C333 0.030(3) 0.023(3) 0.023(3) -0.005(3) -0.005(3) 0.004(3)
C223 0.013(3) 0.020(3) 0.039(4) 0.001(2) -0.005(3) 0.004(3)
C116 0.023(3) 0.016(3) 0.024(3) -0.007(2) 0.006(2) -0.002(2)
C2 0.022(3) 0.017(3) 0.018(3) 0.002(2) 0.001(2) -0.008(2)
C225 0.039(4) 0.017(3) 0.028(4) -0.006(3) 0.009(3) -0.003(3)
C332 0.026(3) 0.015(3) 0.016(3) 0.000(2) -0.005(2) -0.001(2)
C122 0.015(3) 0.023(3) 0.024(3) 0.002(2) 0.000(2) -0.001(3)
C224 0.019(3) 0.019(3) 0.040(4) -0.006(2) 0.007(3) 0.000(3)
C321 0.022(3) 0.017(3) 0.016(3) -0.003(2) -0.002(2) 0.001(2)
C113 0.026(3) 0.021(3) 0.037(4) -0.006(3) 0.016(3) -0.014(3)
C212 0.021(3) 0.016(3) 0.024(3) -0.003(2) 0.005(2) -0.002(2)
C311 0.017(3) 0.013(3) 0.029(3) -0.006(2) -0.010(2) 0.003(2)
C4 0.025(3) 0.021(3) 0.032(4) 0.007(2) 0.009(3) 0.002(3)
C322 0.026(3) 0.019(3) 0.023(3) -0.005(2) -0.004(3) 0.002(3)
C131 0.011(3) 0.015(3) 0.034(3) 0.000(2) 0.004(2) 0.009(3)
C222 0.012(3) 0.022(3) 0.023(3) -0.005(2) 0.000(2) -0.002(3)
C336 0.020(3) 0.020(3) 0.020(3) -0.002(2) -0.001(2) -0.001(2)
C5 0.028(3) 0.016(3) 0.019(3) 0.007(2) 0.002(2) 0.004(2)
C334 0.018(3) 0.040(4) 0.019(3) 0.006(3) 0.002(2) 0.004(3)
C124 0.031(3) 0.015(3) 0.022(3) 0.006(2) -0.004(3) -0.001(2)
C236 0.013(3) 0.021(3) 0.018(3) 0.000(2) -0.002(2) -0.002(2)
C215 0.016(3) 0.044(4) 0.041(4) -0.007(3) -0.009(3) -0.016(3)
C325 0.040(4) 0.020(3) 0.046(4) 0.002(3) -0.013(3) 0.007(3)
C6 0.020(3) 0.019(3) 0.018(3) -0.003(2) 0.004(2) 0.002(2)
C112 0.026(3) 0.014(3) 0.027(3) -0.002(2) 0.012(3) 0.004(3)
C123 0.021(3) 0.020(3) 0.029(3) -0.002(2) 0.002(3) 0.010(3)
C213 0.025(3) 0.035(4) 0.021(3) -0.006(3) 0.005(3) -0.010(3)
C231 0.016(3) 0.019(3) 0.016(3) -0.002(2) 0.003(2) 0.002(2)
C313 0.021(3) 0.021(3) 0.048(4) 0.000(3) -0.010(3) -0.007(3)
C126 0.015(3) 0.020(3) 0.022(3) -0.004(2) 0.002(2) 0.000(2)
C312 0.018(3) 0.022(3) 0.029(3) -0.001(2) -0.008(3) -0.004(3)
C115 0.027(3) 0.029(3) 0.020(3) -0.007(3) 0.001(3) 0.001(3)
C326 0.027(3) 0.021(3) 0.027(3) 0.001(3) -0.008(3) 0.001(3)
C7 0.016(3) 0.020(3) 0.022(3) 0.001(2) 0.005(2) -0.001(2)
C315 0.032(4) 0.032(4) 0.034(4) -0.010(3) -0.016(3) 0.020(3)
C235 0.025(3) 0.017(3) 0.024(3) -0.001(2) 0.000(3) 0.001(2)
C233 0.021(3) 0.024(3) 0.034(4) -0.006(3) 0.013(3) -0.001(3)
C133 0.026(4) 0.035(4) 0.045(4) -0.007(3) -0.007(3) 0.012(3)
C125 0.018(3) 0.026(3) 0.025(3) 0.001(2) 0.000(2) -0.004(3)
C216 0.012(3) 0.042(4) 0.034(4) -0.003(3) 0.004(3) -0.016(3)
C226 0.031(3) 0.013(3) 0.021(3) -0.005(2) 0.003(3) -0.002(2)
C324 0.051(5) 0.017(3) 0.039(4) -0.005(3) 0.007(3) 0.003(3)
C114 0.032(4) 0.036(4) 0.024(3) -0.015(3) 0.011(3) -0.013(3)
C214 0.030(4) 0.044(4) 0.020(3) 0.002(3) -0.004(3) -0.020(3)
C135 0.022(3) 0.024(3) 0.074(6) 0.004(3) 0.021(4) 0.014(4)
C316 0.022(3) 0.025(3) 0.034(4) -0.005(3) -0.006(3) 0.002(3)
C134 0.016(3) 0.022(3) 0.085(6) -0.001(3) -0.003(4) 0.021(4)
C3 0.023(3) 0.024(3) 0.021(3) -0.001(2) 0.008(3) -0.002(3)
C136 0.022(3) 0.025(3) 0.040(4) 0.003(3) 0.015(3) 0.006(3)
C314 0.029(4) 0.019(3) 0.059(5) -0.002(3) -0.014(3) 0.008(3)
C323 0.031(4) 0.030(3) 0.028(4) -0.017(3) -0.004(3) -0.003(3)
C232 0.017(3) 0.022(3) 0.029(3) 0.001(2) 0.006(2) 0.001(3)

loop_
_atom_type_symbol
_atom_type_description
_atom_type_scat_dispersion_real
_atom_type_scat_dispersion_imag
_atom_type_scat_source
C C 0.0033 0.0016 'International Tables Vol C Tables 4.2.6.8 and 6.1.1.4'
H H 0.0000 0.0000 'International Tables Vol C Tables 4.2.6.8 and 6.1.1.4'
O O 0.0106 0.0060 'International Tables Vol C Tables 4.2.6.8 and 6.1.1.4'
P P 0.1023 0.0942 'International Tables Vol C Tables 4.2.6.8 and 6.1.1.4'
Br Br -0.2901 2.4595 'International Tables Vol C Tables 4.2.6.8 and 6.1.1.4'
Ag Ag -0.8971 1.1015 'International Tables Vol C Tables 4.2.6.8 and 6.1.1.4'

loop_
_geom_angle_atom_site_label_1
_geom_angle_atom_site_label_2
_geom_angle_atom_site_label_3
_geom_angle_site_symmetry_1
_geom_angle_site_symmetry_3
_geom_angle
_geom_angle_publ_flag
O2 Ag O1 . . 59.36(12) y
P3 Ag P2 . . 112.98(5) y
P3 Ag P1 . . 112.59(5) y
P2 Ag P1 . . 118.42(5) y
P3 Ag O2 . . 105.72(10) y
P2 Ag O2 . . 126.43(10) y
P1 Ag O2 . . 75.45(9) y
P3 Ag O1 . . 81.79(9) y
P2 Ag O1 . . 90.69(9) y
P1 Ag O1 . . 134.81(9) y
C221 P2 C211 . . 105.1(2) ?
C221 P2 C231 . . 102.8(2) ?
C211 P2 C231 . . 101.1(2) ?
C221 P2 Ag . . 108.77(17) ?
C211 P2 Ag . . 114.75(18) ?
C231 P2 Ag . . 122.54(18) ?
C131 P1 C121 . . 102.7(2) ?
C131 P1 C111 . . 103.7(3) ?
C121 P1 C111 . . 102.3(2) ?
C131 P1 Ag . . 115.06(19) ?
C121 P1 Ag . . 114.32(18) ?
C111 P1 Ag . . 116.87(18) ?
C321 P3 C331 . . 104.5(3) ?
C321 P3 C311 . . 105.2(2) ?
C331 P3 C311 . . 103.2(3) ?
C321 P3 Ag . . 115.31(18) ?
C331 P3 Ag . . 113.83(17) ?
C311 P3 Ag . . 113.60(19) ?
O1 C1 C7 . . 120.4(5) ?
O1 C1 C2 . . 115.2(5) ?
C7 C1 C2 . . 124.4(5) ?
C1 O1 Ag . . 123.6(4) ?
C2 O2 Ag . . 124.2(4) ?
C336 C331 C332 . . 118.6(5) ?
C336 C331 P3 . . 125.6(4) ?
C332 C331 P3 . . 115.7(4) ?
C336 C335 C334 . . 120.5(6) ?
C336 C335 H335 . . 119.8 ?
C334 C335 H335 . . 119.8 ?
C226 C221 C222 . . 119.2(5) ?
C226 C221 P2 . . 119.2(4) ?
C222 C221 P2 . . 121.4(4) ?
C126 C121 C122 . . 119.0(5) ?
C126 C121 P1 . . 118.3(4) ?
C122 C121 P1 . . 122.6(4) ?
C116 C111 C112 . . 118.7(5) ?
C116 C111 P1 . . 122.5(4) ?
C112 C111 P1 . . 118.7(4) ?
C212 C211 C216 . . 119.4(5) ?
C212 C211 P2 . . 118.8(4) ?
C216 C211 P2 . . 121.8(4) ?
C133 C132 C131 . . 120.9(6) ?
C133 C132 H132 . . 119.6 ?
C131 C132 H132 . . 119.6 ?
C233 C234 C235 . . 119.7(5) ?
C233 C234 H234 . . 120.2 ?
C235 C234 H234 . . 120.2 ?
C334 C333 C332 . . 120.4(6) ?
C334 C333 H333 . . 119.8 ?
C332 C333 H333 . . 119.8 ?
C224 C223 C222 . . 120.1(6) ?
C224 C223 H223 . . 120.0 ?
C222 C223 H223 . . 120.0 ?
C115 C116 C111 . . 120.2(5) ?
C115 C116 H116 . . 119.9 ?
C111 C116 H116 . . 119.9 ?
O2 C2 C3 . . 120.6(5) ?
O2 C2 C1 . . 116.4(5) ?
C3 C2 C1 . . 122.7(5) ?
C226 C225 C224 . . 120.1(6) ?
C226 C225 H225 . . 120.0 ?
C224 C225 H225 . . 120.0 ?
C333 C332 C331 . . 120.5(5) ?
C333 C332 H332 . . 119.8 ?
C331 C332 H332 . . 119.8 ?
C123 C122 C121 . . 120.6(5) ?
C123 C122 H122 . . 119.7 ?
C121 C122 H122 . . 119.7 ?
C223 C224 C225 . . 120.5(6) ?
C223 C224 H224 . . 119.8 ?
C225 C224 H224 . . 119.8 ?
C322 C321 C326 . . 119.7(5) ?
C322 C321 P3 . . 122.6(4) ?
C326 C321 P3 . . 117.5(4) ?
C112 C113 C114 . . 121.1(6) ?
C112 C113 H113 . . 119.4 ?
C114 C113 H113 . . 119.4 ?
C213 C212 C211 . . 120.1(5) ?
C213 C212 H212 . . 119.9 ?
C211 C212 H212 . . 119.9 ?
C316 C311 C312 . . 119.2(5) ?
C316 C311 P3 . . 123.0(5) ?
C312 C311 P3 . . 117.7(4) ?
C5 C4 C3 . . 127.2(6) ?
C5 C4 H4 . . 116.4 ?
C3 C4 H4 . . 116.4 ?
C321 C322 C323 . . 119.3(5) ?
C321 C322 H322 . . 120.4 ?
C323 C322 H322 . . 120.4 ?
C136 C131 C132 . . 118.7(5) ?
C136 C131 P1 . . 123.8(5) ?
C132 C131 P1 . . 117.5(4) ?
C223 C222 C221 . . 120.1(6) ?
C223 C222 H222 . . 120.0 ?
C221 C222 H222 . . 120.0 ?
C335 C336 C331 . . 120.5(5) ?
C335 C336 H336 . . 119.7 ?
C331 C336 H336 . . 119.7 ?
C4 C5 C6 . . 129.8(5) ?
C4 C5 Br5 . . 115.4(4) ?
C6 C5 Br5 . . 114.7(4) ?
C333 C334 C335 . . 119.5(6) ?
C333 C334 H334 . . 120.3 ?
C335 C334 H334 . . 120.3 ?
C123 C124 C125 . . 120.0(5) ?
C123 C124 H124 . . 120.0 ?
C125 C124 H124 . . 120.0 ?
C235 C236 C231 . . 119.5(5) ?
C235 C236 H236 . . 120.3 ?
C231 C236 H236 . . 120.3 ?
C214 C215 C216 . . 119.4(6) ?
C214 C215 H215 . . 120.3 ?
C216 C215 H215 . . 120.3 ?
C324 C325 C326 . . 120.0(6) ?
C324 C325 H325 . . 120.0 ?
C326 C325 H325 . . 120.0 ?
C7 C6 C5 . . 127.6(5) ?
C7 C6 H6 . . 116.2 ?
C5 C6 H6 . . 116.2 ?
C113 C112 C111 . . 120.1(6) ?
C113 C112 H112 . . 119.9 ?
C111 C112 H112 . . 119.9 ?
C122 C123 C124 . . 119.9(5) ?
C122 C123 H123 . . 120.0 ?
C124 C123 H123 . . 120.0 ?
C214 C213 C212 . . 119.7(6) ?
C214 C213 H213 . . 120.1 ?
C212 C213 H213 . . 120.1 ?
C232 C231 C236 . . 119.6(5) ?
C232 C231 P2 . . 124.4(4) ?
C236 C231 P2 . . 115.9(4) ?
C314 C313 C312 . . 121.5(7) ?
C314 C313 H313 . . 119.2 ?
C312 C313 H313 . . 119.2 ?
C125 C126 C121 . . 120.8(5) ?
C125 C126 H126 . . 119.6 ?
C121 C126 H126 . . 119.6 ?
C313 C312 C311 . . 119.5(6) ?
C313 C312 H312 . . 120.2 ?
C311 C312 H312 . . 120.2 ?
C114 C115 C116 . . 120.5(6) ?
C114 C115 H115 . . 119.7 ?
C116 C115 H115 . . 119.7 ?
C321 C326 C325 . . 120.1(6) ?
C321 C326 H326 . . 120.0 ?
C325 C326 H326 . . 120.0 ?
C6 C7 C1 . . 132.6(5) ?
C6 C7 Br7 . . 113.4(4) ?
C1 C7 Br7 . . 113.9(4) ?
C314 C315 C316 . . 120.7(6) ?
C314 C315 H315 . . 119.6 ?
C316 C315 H315 . . 119.6 ?
C236 C235 C234 . . 120.8(5) ?
C236 C235 H235 . . 119.6 ?
C234 C235 H235 . . 119.6 ?
C234 C233 C232 . . 120.2(6) ?
C234 C233 H233 . . 119.9 ?
C232 C233 H233 . . 119.9 ?
C134 C133 C132 . . 120.0(7) ?
C134 C133 H133 . . 120.0 ?
C132 C133 H133 . . 120.0 ?
C126 C125 C124 . . 119.7(5) ?
C126 C125 H125 . . 120.1 ?
C124 C125 H125 . . 120.1 ?
C215 C216 C211 . . 119.8(6) ?
C215 C216 H216 . . 120.1 ?
C211 C216 H216 . . 120.1 ?
C225 C226 C221 . . 120.0(6) ?
C225 C226 H226 . . 120.0 ?
C221 C226 H226 . . 120.0 ?
C323 C324 C325 . . 119.9(6) ?
C323 C324 H324 . . 120.0 ?
C325 C324 H324 . . 120.0 ?
C115 C114 C113 . . 119.3(6) ?
C115 C114 H114 . . 120.4 ?
C113 C114 H114 . . 120.4 ?
C213 C214 C215 . . 121.5(6) ?
C213 C214 H214 . . 119.2 ?
C215 C214 H214 . . 119.2 ?
C134 C135 C136 . . 119.3(7) ?
C134 C135 H135 . . 120.4 ?
C136 C135 H135 . . 120.4 ?
C311 C316 C315 . . 119.5(6) ?
C311 C316 H316 . . 120.3 ?
C315 C316 H316 . . 120.3 ?
C133 C134 C135 . . 120.8(6) ?
C133 C134 H134 . . 119.6 ?
C135 C134 H134 . . 119.6 ?
C4 C3 C2 . . 132.3(6) ?
C4 C3 Br3 . . 114.8(4) ?
C2 C3 Br3 . . 112.9(4) ?
C131 C136 C135 . . 120.3(7) ?
C131 C136 H136 . . 119.8 ?
C135 C136 H136 . . 119.8 ?
C313 C314 C315 . . 119.5(6) ?
C313 C314 H314 . . 120.3 ?
C315 C314 H314 . . 120.3 ?
C324 C323 C322 . . 121.1(6) ?
C324 C323 H323 . . 119.4 ?
C322 C323 H323 . . 119.4 ?
C233 C232 C231 . . 120.2(5) ?
C233 C232 H232 . . 119.9 ?
C231 C232 H232 . . 119.9 ?

loop_
_geom_bond_atom_site_label_1
_geom_bond_atom_site_label_2
_geom_bond_site_symmetry_2
_geom_bond_distance
_geom_bond_publ_flag
Ag O1 . 2.630(4) y
Ag O2 . 2.597(4) y
Ag P1 . 2.5412(14) y
Ag P2 . 2.5198(14) y
Ag P3 . 2.5160(14) y
Br7 C7 . 1.901(6) ?
Br5 C5 . 1.915(5) ?
Br3 C3 . 1.906(6) ?
P2 C221 . 1.838(6) ?
P2 C211 . 1.838(5) ?
P2 C231 . 1.849(5) ?
P1 C131 . 1.830(5) ?
P1 C121 . 1.833(5) ?
P1 C111 . 1.837(6) ?
P3 C321 . 1.823(6) ?
P3 C331 . 1.829(6) ?
P3 C311 . 1.833(6) ?
C1 O1 . 1.252(6) ?
C1 C7 . 1.429(8) ?
C1 C2 . 1.502(8) ?
O2 C2 . 1.238(7) ?
C331 C336 . 1.385(8) ?
C331 C332 . 1.413(7) ?
C335 C336 . 1.380(8) ?
C335 C334 . 1.398(8) ?
C335 H335 . 0.9500 ?
C221 C226 . 1.396(8) ?
C221 C222 . 1.402(8) ?
C121 C126 . 1.385(7) ?
C121 C122 . 1.400(7) ?
C111 C116 . 1.394(8) ?
C111 C112 . 1.401(8) ?
C211 C212 . 1.388(8) ?
C211 C216 . 1.395(7) ?
C132 C133 . 1.375(8) ?
C132 C131 . 1.402(8) ?
C132 H132 . 0.9500 ?
C234 C233 . 1.382(8) ?
C234 C235 . 1.388(8) ?
C234 H234 . 0.9500 ?
C333 C334 . 1.377(8) ?
C333 C332 . 1.379(8) ?
C333 H333 . 0.9500 ?
C223 C224 . 1.376(8) ?
C223 C222 . 1.378(8) ?
C223 H223 . 0.9500 ?
C116 C115 . 1.387(8) ?
C116 H116 . 0.9500 ?
C2 C3 . 1.443(8) ?
C225 C226 . 1.379(8) ?
C225 C224 . 1.384(9) ?
C225 H225 . 0.9500 ?
C332 H332 . 0.9500 ?
C122 C123 . 1.377(8) ?
C122 H122 . 0.9500 ?
C224 H224 . 0.9500 ?
C321 C322 . 1.395(8) ?
C321 C326 . 1.398(8) ?
C113 C112 . 1.372(8) ?
C113 C114 . 1.380(9) ?
C113 H113 . 0.9500 ?
C212 C213 . 1.377(8) ?
C212 H212 . 0.9500 ?
C311 C316 . 1.392(8) ?
C311 C312 . 1.393(8) ?
C4 C5 . 1.380(8) ?
C4 C3 . 1.391(8) ?
C4 H4 . 0.9500 ?
C322 C323 . 1.400(8) ?
C322 H322 . 0.9500 ?
C131 C136 . 1.391(8) ?
C222 H222 . 0.9500 ?
C336 H336 . 0.9500 ?
C5 C6 . 1.386(8) ?
C334 H334 . 0.9500 ?
C124 C123 . 1.389(8) ?
C124 C125 . 1.390(8) ?
C124 H124 . 0.9500 ?
C236 C235 . 1.382(8) ?
C236 C231 . 1.398(7) ?
C236 H236 . 0.9500 ?
C215 C214 . 1.368(9) ?
C215 C216 . 1.387(8) ?
C215 H215 . 0.9500 ?
C325 C324 . 1.387(9) ?
C325 C326 . 1.399(8) ?
C325 H325 . 0.9500 ?
C6 C7 . 1.382(8) ?
C6 H6 . 0.9500 ?
C112 H112 . 0.9500 ?
C123 H123 . 0.9500 ?
C213 C214 . 1.367(8) ?
C213 H213 . 0.9500 ?
C231 C232 . 1.393(7) ?
C313 C314 . 1.356(9) ?
C313 C312 . 1.385(8) ?
C313 H313 . 0.9500 ?
C126 C125 . 1.385(8) ?
C126 H126 . 0.9500 ?
C312 H312 . 0.9500 ?
C115 C114 . 1.379(8) ?
C115 H115 . 0.9500 ?
C326 H326 . 0.9500 ?
C315 C314 . 1.376(9) ?
C315 C316 . 1.393(8) ?
C315 H315 . 0.9500 ?
C235 H235 . 0.9500 ?
C233 C232 . 1.386(8) ?
C233 H233 . 0.9500 ?
C133 C134 . 1.370(10) ?
C133 H133 . 0.9500 ?
C125 H125 . 0.9500 ?
C216 H216 . 0.9500 ?
C226 H226 . 0.9500 ?
C324 C323 . 1.375(9) ?
C324 H324 . 0.9500 ?
C114 H114 . 0.9500 ?
C214 H214 . 0.9500 ?
C135 C134 . 1.392(11) ?
C135 C136 . 1.396(8) ?
C135 H135 . 0.9500 ?
C316 H316 . 0.9500 ?
C134 H134 . 0.9500 ?
C136 H136 . 0.9500 ?
C314 H314 . 0.9500 ?
C323 H323 . 0.9500 ?
C232 H232 . 0.9500 ?

loop_
_geom_torsion_atom_site_label_1
_geom_torsion_atom_site_label_2
_geom_torsion_atom_site_label_3
_geom_torsion_atom_site_label_4
_geom_torsion_site_symmetry_1
_geom_torsion_site_symmetry_2
_geom_torsion_site_symmetry_3
_geom_torsion_site_symmetry_4
_geom_torsion
_geom_torsion_publ_flag
P3 Ag P2 C221 . . . . 67.3(2) ?
P1 Ag P2 C221 . . . . -67.4(2) ?
O2 Ag P2 C221 . . . . -159.9(2) ?
O1 Ag P2 C221 . . . . 148.7(2) ?
P3 Ag P2 C211 . . . . -175.37(19) ?
P1 Ag P2 C211 . . . . 49.9(2) ?
O2 Ag P2 C211 . . . . -42.6(2) ?
O1 Ag P2 C211 . . . . -94.0(2) ?
P3 Ag P2 C231 . . . . -52.3(2) ?
P1 Ag P2 C231 . . . . 173.0(2) ?
O2 Ag P2 C231 . . . . 80.5(2) ?
O1 Ag P2 C231 . . . . 29.1(2) ?
P3 Ag P1 C131 . . . . 49.6(2) ?
P2 Ag P1 C131 . . . . -175.5(2) ?
O2 Ag P1 C131 . . . . -51.7(2) ?
O1 Ag P1 C131 . . . . -51.7(2) ?
P3 Ag P1 C121 . . . . -68.98(19) ?
P2 Ag P1 C121 . . . . 65.92(19) ?
O2 Ag P1 C121 . . . . -170.2(2) ?
O1 Ag P1 C121 . . . . -170.2(2) ?
P3 Ag P1 C111 . . . . 171.6(2) ?
P2 Ag P1 C111 . . . . -53.5(2) ?
O2 Ag P1 C111 . . . . 70.3(2) ?
O1 Ag P1 C111 . . . . 70.3(2) ?
P2 Ag P3 C321 . . . . -110.3(2) ?
P1 Ag P3 C321 . . . . 27.1(2) ?
O2 Ag P3 C321 . . . . 107.6(2) ?
O1 Ag P3 C321 . . . . 162.4(2) ?
P2 Ag P3 C331 . . . . 10.4(2) ?
P1 Ag P3 C331 . . . . 147.86(19) ?
O2 Ag P3 C331 . . . . -131.7(2) ?
O1 Ag P3 C331 . . . . -76.8(2) ?
P2 Ag P3 C311 . . . . 128.2(2) ?
P1 Ag P3 C311 . . . . -94.4(2) ?
O2 Ag P3 C311 . . . . -13.9(2) ?
O1 Ag P3 C311 . . . . 41.0(2) ?
C7 C1 O1 Ag . . . . 177.8(4) ?
C2 C1 O1 Ag . . . . -3.2(6) ?
P3 Ag O1 C1 . . . . -107.4(4) ?
P2 Ag O1 C1 . . . . 139.5(4) ?
P1 Ag O1 C1 . . . . 6.4(5) ?
O2 Ag O1 C1 . . . . 6.4(4) ?
P3 Ag O2 C2 . . . . 59.9(4) ?
P2 Ag O2 C2 . . . . -75.5(5) ?
P1 Ag O2 C2 . . . . 169.7(5) ?
O1 Ag O2 C2 . . . . -10.3(4) ?
C321 P3 C331 C336 . . . . -0.2(5) ?
C311 P3 C331 C336 . . . . 109.6(5) ?
Ag P3 C331 C336 . . . . -126.8(4) ?
C321 P3 C331 C332 . . . . 176.6(4) ?
C311 P3 C331 C332 . . . . -73.6(4) ?
Ag P3 C331 C332 . . . . 50.0(4) ?
C211 P2 C221 C226 . . . . 164.5(4) ?
C231 P2 C221 C226 . . . . 59.0(5) ?
Ag P2 C221 C226 . . . . -72.2(4) ?
C211 P2 C221 C222 . . . . -20.4(5) ?
C231 P2 C221 C222 . . . . -125.8(4) ?
Ag P2 C221 C222 . . . . 102.9(4) ?
C131 P1 C121 C126 . . . . -156.8(4) ?
C111 P1 C121 C126 . . . . 95.9(5) ?
Ag P1 C121 C126 . . . . -31.5(5) ?
C131 P1 C121 C122 . . . . 26.8(5) ?
C111 P1 C121 C122 . . . . -80.5(5) ?
Ag P1 C121 C122 . . . . 152.1(4) ?
C131 P1 C111 C116 . . . . -111.3(5) ?
C121 P1 C111 C116 . . . . -4.7(5) ?
Ag P1 C111 C116 . . . . 121.0(4) ?
C131 P1 C111 C112 . . . . 73.4(5) ?
C121 P1 C111 C112 . . . . -180.0(4) ?
Ag P1 C111 C112 . . . . -54.3(5) ?
C221 P2 C211 C212 . . . . 118.0(4) ?
C231 P2 C211 C212 . . . . -135.3(4) ?
Ag P2 C211 C212 . . . . -1.4(5) ?
C221 P2 C211 C216 . . . . -63.9(5) ?
C231 P2 C211 C216 . . . . 42.7(5) ?
Ag P2 C211 C216 . . . . 176.7(4) ?
C112 C111 C116 C115 . . . . -0.5(8) ?
P1 C111 C116 C115 . . . . -175.8(4) ?
Ag O2 C2 C3 . . . . -160.9(4) ?
Ag O2 C2 C1 . . . . 12.9(7) ?
O1 C1 C2 O2 . . . . -6.1(7) y
C7 C1 C2 O2 . . . . 172.9(5) ?
O1 C1 C2 C3 . . . . 167.6(5) ?
C7 C1 C2 C3 . . . . -13.4(8) ?
C334 C333 C332 C331 . . . . -0.3(8) ?
C336 C331 C332 C333 . . . . -1.5(8) ?
P3 C331 C332 C333 . . . . -178.6(4) ?
C126 C121 C122 C123 . . . . -1.6(8) ?
P1 C121 C122 C123 . . . . 174.8(4) ?
C222 C223 C224 C225 . . . . 1.6(9) ?
C226 C225 C224 C223 . . . . -0.2(9) ?
C331 P3 C321 C322 . . . . 110.9(5) ?
C311 P3 C321 C322 . . . . 2.6(6) ?
Ag P3 C321 C322 . . . . -123.3(4) ?
C331 P3 C321 C326 . . . . -75.3(5) ?
C311 P3 C321 C326 . . . . 176.4(5) ?
Ag P3 C321 C326 . . . . 50.4(5) ?
C216 C211 C212 C213 . . . . 0.9(9) ?
P2 C211 C212 C213 . . . . 179.0(5) ?
C321 P3 C311 C316 . . . . 94.6(5) ?
C331 P3 C311 C316 . . . . -14.6(5) ?
Ag P3 C311 C316 . . . . -138.4(4) ?
C321 P3 C311 C312 . . . . -89.3(5) ?
C331 P3 C311 C312 . . . . 161.5(4) ?
Ag P3 C311 C312 . . . . 37.7(5) ?
C326 C321 C322 C323 . . . . 0.2(9) ?
P3 C321 C322 C323 . . . . 173.8(5) ?
C133 C132 C131 C136 . . . . -2.7(9) ?
C133 C132 C131 P1 . . . . 177.6(5) ?
C121 P1 C131 C136 . . . . -101.7(5) ?
C111 P1 C131 C136 . . . . 4.6(5) ?
Ag P1 C131 C136 . . . . 133.4(4) ?
C121 P1 C131 C132 . . . . 78.0(5) ?
C111 P1 C131 C132 . . . . -175.7(4) ?
Ag P1 C131 C132 . . . . -46.8(5) ?
C224 C223 C222 C221 . . . . -0.4(8) ?
C226 C221 C222 C223 . . . . -2.1(8) ?
P2 C221 C222 C223 . . . . -177.3(4) ?
C334 C335 C336 C331 . . . . -1.4(8) ?
C332 C331 C336 C335 . . . . 2.4(8) ?
P3 C331 C336 C335 . . . . 179.1(4) ?
C3 C4 C5 C6 . . . . -6.4(11) ?
C3 C4 C5 Br5 . . . . 176.8(5) ?
C332 C333 C334 C335 . . . . 1.3(9) ?
C336 C335 C334 C333 . . . . -0.4(9) ?
C4 C5 C6 C7 . . . . 2.4(11) ?
Br5 C5 C6 C7 . . . . 179.3(5) ?
C114 C113 C112 C111 . . . . -1.5(9) ?
C116 C111 C112 C113 . . . . 1.3(8) ?
P1 C111 C112 C113 . . . . 176.8(4) ?
C121 C122 C123 C124 . . . . 0.9(9) ?
C125 C124 C123 C122 . . . . 0.3(9) ?
C211 C212 C213 C214 . . . . -1.2(9) ?
C235 C236 C231 C232 . . . . 0.8(8) ?
C235 C236 C231 P2 . . . . -175.8(4) ?
C221 P2 C231 C232 . . . . 16.0(5) ?
C211 P2 C231 C232 . . . . -92.4(5) ?
Ag P2 C231 C232 . . . . 138.4(4) ?
C221 P2 C231 C236 . . . . -167.5(4) ?
C211 P2 C231 C236 . . . . 84.0(4) ?
Ag P2 C231 C236 . . . . -45.1(5) ?
C122 C121 C126 C125 . . . . 1.3(8) ?
P1 C121 C126 C125 . . . . -175.3(4) ?
C314 C313 C312 C311 . . . . 1.2(9) ?
C316 C311 C312 C313 . . . . -0.1(8) ?
P3 C311 C312 C313 . . . . -176.4(4) ?
C111 C116 C115 C114 . . . . 0.0(9) ?
C322 C321 C326 C325 . . . . -0.8(9) ?
P3 C321 C326 C325 . . . . -174.7(5) ?
C324 C325 C326 C321 . . . . 0.9(10) ?
C5 C6 C7 C1 . . . . 10.2(11) ?
C5 C6 C7 Br7 . . . . -173.9(5) ?
O1 C1 C7 C6 . . . . 173.6(6) ?
C2 C1 C7 C6 . . . . -5.3(10) ?
O1 C1 C7 Br7 . . . . -2.2(7) ?
C2 C1 C7 Br7 . . . . 178.9(4) ?
C231 C236 C235 C234 . . . . -1.3(8) ?
C233 C234 C235 C236 . . . . 0.3(9) ?
C235 C234 C233 C232 . . . . 1.1(9) ?
C131 C132 C133 C134 . . . . 0.5(9) ?
C121 C126 C125 C124 . . . . -0.2(8) ?
C123 C124 C125 C126 . . . . -0.6(9) ?
C214 C215 C216 C211 . . . . 0.8(10) ?
C212 C211 C216 C215 . . . . -0.7(9) ?
P2 C211 C216 C215 . . . . -178.8(5) ?
C224 C225 C226 C221 . . . . -2.4(9) ?
C222 C221 C226 C225 . . . . 3.6(8) ?
P2 C221 C226 C225 . . . . 178.8(4) ?
C326 C325 C324 C323 . . . . -0.5(11) ?
C116 C115 C114 C113 . . . . -0.3(9) ?
C112 C113 C114 C115 . . . . 1.0(9) ?
C212 C213 C214 C215 . . . . 1.2(10) ?
C216 C215 C214 C213 . . . . -1.0(11) ?
C312 C311 C316 C315 . . . . -0.6(8) ?
P3 C311 C316 C315 . . . . 175.4(4) ?
C314 C315 C316 C311 . . . . 0.4(9) ?
C132 C133 C134 C135 . . . . 1.6(10) ?
C136 C135 C134 C133 . . . . -1.6(9) ?
C5 C4 C3 C2 . . . . -10.0(11) ?
C5 C4 C3 Br3 . . . . 173.3(5) ?
O2 C2 C3 C4 . . . . -163.7(6) ?
C1 C2 C3 C4 . . . . 22.9(10) ?
O2 C2 C3 Br3 . . . . 13.0(7) ?
C1 C2 C3 Br3 . . . . -160.4(4) ?
C132 C131 C136 C135 . . . . 2.7(9) ?
P1 C131 C136 C135 . . . . -177.5(4) ?
C134 C135 C136 C131 . . . . -0.6(9) ?
C312 C313 C314 C315 . . . . -1.5(9) ?
C316 C315 C314 C313 . . . . 0.6(9) ?
C325 C324 C323 C322 . . . . -0.1(10) ?
C321 C322 C323 C324 . . . . 0.3(9) ?
C234 C233 C232 C231 . . . . -1.5(9) ?
C236 C231 C232 C233 . . . . 0.5(9) ?
P2 C231 C232 C233 . . . . 176.9(4) ?
